data_7720765
loop_
_publ_author_name
'Riedmaier, Jonas'
'Maichle-M&#xf6;ssmer, C&#xe4;cilia'
'Anwander, Reiner'

_publ_section_title
;
 CO<sub>2</sub> uptake potential of cerium(III) triazolates and
 tetrazolates.
;
_journal_issue 16
_journal_name_full 'Dalton transactions (Cambridge, England : 2003)'
_journal_page_first 6302
_journal_page_last 6311
_journal_paper_doi 10.1039/d6dt00453a
_journal_volume 55
_journal_year 2026
_chemical_formula_sum 'C56 H57 Ce N10 O3'
_chemical_formula_weight 1058.23
_chemical_properties_physical Air-sensitive,Moisture-sensitive
_space_group_crystal_system monoclinic
_space_group_IT_number 14
_space_group_name_Hall '-P 2yn'
_space_group_name_H-M_alt 'P 1 21/n 1'
_atom_sites_solution_hydrogens geom
_audit_creation_method SHELXL-2014/7
_audit_update_record
;
2026-02-12 deposited with the CCDC.	2026-03-27 downloaded from the CCDC.
;
_cell_angle_alpha 90
_cell_angle_beta 98.3820(10)
_cell_angle_gamma 90
_cell_formula_units_Z 4
_cell_length_a 11.8280(6)
_cell_length_b 19.2224(10)
_cell_length_c 22.7962(12)
_cell_measurement_reflns_used 369
_cell_measurement_temperature 150(2)
_cell_measurement_theta_max 24.12
_cell_measurement_theta_min 3.941
_cell_volume 5127.6(5)
_computing_cell_refinement 'SAINT V8.40B (Bruker Nano, Inc., 2019)'
_computing_data_collection 'APEX3 v2019.11-0'
_computing_data_reduction 'SAINT V8.40B (Bruker Nano, Inc., 2019)'
_computing_structure_refinement 'SHELXL-2014/7 (Sheldrick, 2014)'
_computing_structure_solution 'SHELXT 2018/2 (Sheldrick, 2018)'
_diffrn_ambient_temperature 150(2)
_diffrn_measured_fraction_theta_full 0.999
_diffrn_measured_fraction_theta_max 1.000
_diffrn_measurement_device_type 'Bruker APEX II DUO'
_diffrn_measurement_method 'omega scans'
_diffrn_radiation_type MoK\a
_diffrn_radiation_wavelength 0.71073
_diffrn_reflns_av_R_equivalents 0.0471
_diffrn_reflns_av_unetI/netI 0.0273
_diffrn_reflns_Laue_measured_fraction_full 0.999
_diffrn_reflns_Laue_measured_fraction_max 1.000
_diffrn_reflns_limit_h_max 15
_diffrn_reflns_limit_h_min -15
_diffrn_reflns_limit_k_max 25
_diffrn_reflns_limit_k_min -25
_diffrn_reflns_limit_l_max 30
_diffrn_reflns_limit_l_min -30
_diffrn_reflns_number 101090
_diffrn_reflns_point_group_measured_fraction_full 0.999
_diffrn_reflns_point_group_measured_fraction_max 1.000
_diffrn_reflns_theta_full 25.242
_diffrn_reflns_theta_max 28.281
_diffrn_reflns_theta_min 2.094
_diffrn_source 'ImuS-focus sealed tube'
_exptl_absorpt_coefficient_mu 0.942
_exptl_absorpt_correction_type multi-scan
_exptl_absorpt_process_details 'sadabs V2012/1 (Bruker AXS Inc.)'
_exptl_crystal_colour colourless
_exptl_crystal_density_diffrn 1.371
_exptl_crystal_description quader
_exptl_crystal_F_000 2180
_exptl_crystal_size_max 0.200
_exptl_crystal_size_mid 0.187
_exptl_crystal_size_min 0.130
_exptl_transmission_factor_max 0.7460
_exptl_transmission_factor_min 0.6923
_refine_diff_density_max 1.226
_refine_diff_density_min -0.554
_refine_diff_density_rms 0.061
_refine_ls_extinction_method none
_refine_ls_goodness_of_fit_ref 1.043
_refine_ls_hydrogen_treatment constr
_refine_ls_matrix_type full
_refine_ls_number_parameters 677
_refine_ls_number_reflns 12721
_refine_ls_number_restraints 153
_refine_ls_restrained_S_all 1.041
_refine_ls_R_factor_all 0.0396
_refine_ls_R_factor_gt 0.0275
_refine_ls_shift/su_max 0.002
_refine_ls_shift/su_mean 0.000
_refine_ls_structure_factor_coef Fsqd
_refine_ls_weighting_details 'w=1/[\s^2^(Fo^2^)+(0.0265P)^2^+2.7540P] where P=(Fo^2^+2Fc^2^)/3'
_refine_ls_weighting_scheme calc
_refine_ls_wR_factor_gt 0.0604
_refine_ls_wR_factor_ref 0.0669
_reflns_Friedel_coverage 0.000
_reflns_number_gt 10395
_reflns_number_total 12721
_reflns_threshold_expression 'I > 2\s(I)'
_cod_data_source_file d6dt00453a2.cif
_cod_data_source_block 2_mo_JR88_0m_a
_cod_depositor_comments 'Adding full bibliography for 7720764--7720768.cif.'
_cod_original_sg_symbol_H-M 'P 21/n'
_cod_database_code 7720765
_shelx_shelxl_version_number 2014/7
_shelx_space_group_comment
;
The symmetry employed for this shelxl refinement is uniquely defined
by the following loop, which should always be used as a source of
symmetry information in preference to the above space-group names.
They are only intended as comments.
;
_shelx_estimated_absorpt_t_min 0.834
_shelx_estimated_absorpt_t_max 0.887

loop_
_space_group_symop_operation_xyz
'x, y, z'
'-x+1/2, y+1/2, -z+1/2'
'-x, -y, -z'
'x-1/2, -y-1/2, z-1/2'

loop_
_atom_site_label
_atom_site_type_symbol
_atom_site_fract_x
_atom_site_fract_y
_atom_site_fract_z
_atom_site_U_iso_or_equiv
_atom_site_adp_type
_atom_site_occupancy
_atom_site_site_symmetry_order
_atom_site_calc_flag
_atom_site_refinement_flags_posn
_atom_site_refinement_flags_adp
_atom_site_refinement_flags_occupancy
_atom_site_disorder_assembly
_atom_site_disorder_group
C1 C 0.35927(16) 0.47153(10) 0.72138(8) 0.0272(4) Uani 1 1 d . . . . .
C2 C 0.31202(16) 0.47489(10) 0.80678(8) 0.0273(4) Uani 1 1 d . . . . .
C3 C 0.36729(18) 0.45373(10) 0.65943(9) 0.0307(4) Uani 1 1 d . . . . .
C4 C 0.4625(2) 0.47392(12) 0.63404(10) 0.0398(5) Uani 1 1 d . . . . .
H4 H 0.5232 0.4983 0.6572 0.048 Uiso 1 1 calc R U . . .
C5 C 0.4689(2) 0.45863(13) 0.57514(11) 0.0484(6) Uani 1 1 d . . . . .
H5 H 0.5339 0.4727 0.5581 0.058 Uiso 1 1 calc R U . . .
C6 C 0.3816(2) 0.42329(13) 0.54123(10) 0.0492(6) Uani 1 1 d . . . . .
H6 H 0.3864 0.4130 0.5009 0.059 Uiso 1 1 calc R U . . .
C7 C 0.2868(2) 0.40283(13) 0.56598(10) 0.0452(6) Uani 1 1 d . . . . .
H7 H 0.2266 0.3784 0.5426 0.054 Uiso 1 1 calc R U . . .
C8 C 0.27937(19) 0.41785(11) 0.62490(9) 0.0358(5) Uani 1 1 d . . . . .
H8 H 0.2141 0.4036 0.6417 0.043 Uiso 1 1 calc R U . . .
C9 C 0.25665(16) 0.45929(11) 0.85913(9) 0.0300(4) Uani 1 1 d . . . . .
C10 C 0.1782(2) 0.40595(13) 0.85759(11) 0.0431(5) Uani 1 1 d . . . . .
H10 H 0.1579 0.3799 0.8222 0.052 Uiso 1 1 calc R U . . .
C11 C 0.1288(2) 0.39014(14) 0.90760(13) 0.0540(7) Uani 1 1 d . . . . .
H11 H 0.0761 0.3527 0.9064 0.065 Uiso 1 1 calc R U . . .
C12 C 0.1553(2) 0.42793(14) 0.95854(11) 0.0510(6) Uani 1 1 d . . . . .
H12 H 0.1209 0.4170 0.9925 0.061 Uiso 1 1 calc R U . . .
C13 C 0.2318(2) 0.48151(15) 0.96030(11) 0.0521(6) Uani 1 1 d . . . . .
H13 H 0.2500 0.5082 0.9955 0.063 Uiso 1 1 calc R U . . .
C14 C 0.2830(2) 0.49706(13) 0.91091(10) 0.0459(6) Uani 1 1 d . . . . .
H14 H 0.3367 0.5340 0.9127 0.055 Uiso 1 1 calc R U . . .
C15 C 0.74524(16) 0.48930(11) 0.86723(8) 0.0291(4) Uani 1 1 d . . . . .
C16 C 0.83688(16) 0.58302(11) 0.87311(8) 0.0289(4) Uani 1 1 d . . . . .
C17 C 0.71535(18) 0.41534(11) 0.86931(9) 0.0328(4) Uani 1 1 d . . . . .
C18 C 0.6089(2) 0.39161(13) 0.84421(12) 0.0502(6) Uani 1 1 d . . . . .
H18 H 0.5529 0.4236 0.8265 0.060 Uiso 1 1 calc R U . . .
C19 C 0.5839(3) 0.32107(14) 0.84484(14) 0.0611(8) Uani 1 1 d . . . . .
H19 H 0.5105 0.3052 0.8276 0.073 Uiso 1 1 calc R U . . .
C20 C 0.6636(3) 0.27414(13) 0.87005(12) 0.0525(6) Uani 1 1 d . . . . .
H20 H 0.6463 0.2259 0.8696 0.063 Uiso 1 1 calc R U . . .
C21 C 0.7684(2) 0.29751(13) 0.89598(11) 0.0500(6) Uani 1 1 d . . . . .
H21 H 0.8236 0.2653 0.9142 0.060 Uiso 1 1 calc R U . . .
C22 C 0.7944(2) 0.36748(12) 0.89591(10) 0.0409(5) Uani 1 1 d . . . . .
H22 H 0.8673 0.3830 0.9143 0.049 Uiso 1 1 calc R U . . .
C23 C 0.92998(17) 0.63394(11) 0.88429(9) 0.0338(5) Uani 1 1 d . . . . .
C24 C 1.02623(18) 0.61871(14) 0.92499(10) 0.0428(5) Uani 1 1 d . . . . .
H24 H 1.0332 0.5745 0.9438 0.051 Uiso 1 1 calc R U . . .
C25 C 1.1113(2) 0.66747(16) 0.93808(12) 0.0552(7) Uani 1 1 d . . . . .
H25 H 1.1765 0.6570 0.9662 0.066 Uiso 1 1 calc R U . . .
C26 C 1.1026(2) 0.73085(16) 0.91081(14) 0.0622(8) Uani 1 1 d . . . . .
H26 H 1.1615 0.7643 0.9205 0.075 Uiso 1 1 calc R U . . .
C27 C 1.0090(2) 0.74679(14) 0.86931(15) 0.0610(8) Uani 1 1 d . . . . .
H27 H 1.0039 0.7909 0.8503 0.073 Uiso 1 1 calc R U . . .
C28 C 0.9222(2) 0.69784(13) 0.85546(12) 0.0456(6) Uani 1 1 d . . . . .
H28 H 0.8582 0.7081 0.8265 0.055 Uiso 1 1 calc R U . . .
C29 C 0.69406(16) 0.60737(10) 0.66233(8) 0.0263(4) Uani 1 1 d . . . . .
C30 C 0.53440(16) 0.65049(10) 0.62826(8) 0.0257(4) Uani 1 1 d . . . . .
C31 C 0.80997(16) 0.57769(11) 0.66842(9) 0.0307(4) Uani 1 1 d . . . . .
C32 C 0.86047(19) 0.55029(13) 0.72238(10) 0.0428(5) Uani 1 1 d . . . . .
H32 H 0.8195 0.5501 0.7553 0.051 Uiso 1 1 calc R U . . .
C33 C 0.9702(2) 0.52316(15) 0.72848(13) 0.0562(7) Uani 1 1 d . . . . .
H33 H 1.0040 0.5047 0.7656 0.067 Uiso 1 1 calc R U . . .
C34 C 1.0303(2) 0.52286(15) 0.68132(14) 0.0602(8) Uani 1 1 d . . . . .
H34 H 1.1053 0.5041 0.6856 0.072 Uiso 1 1 calc R U . . .
C35 C 0.9813(2) 0.54977(15) 0.62799(13) 0.0565(7) Uani 1 1 d . . . . .
H35 H 1.0229 0.5494 0.5953 0.068 Uiso 1 1 calc R U . . .
C36 C 0.87167(19) 0.57760(13) 0.62105(11) 0.0419(5) Uani 1 1 d . . . . .
H36 H 0.8390 0.5965 0.5839 0.050 Uiso 1 1 calc R U . . .
C37 C 0.43636(16) 0.67917(10) 0.58912(8) 0.0285(4) Uani 1 1 d . . . . .
C38 C 0.44735(18) 0.70317(12) 0.53261(9) 0.0359(5) Uani 1 1 d . . . . .
H38 H 0.5189 0.6997 0.5186 0.043 Uiso 1 1 calc R U . . .
C39 C 0.3548(2) 0.73203(13) 0.49673(10) 0.0443(6) Uani 1 1 d . . . . .
H39 H 0.3634 0.7486 0.4584 0.053 Uiso 1 1 calc R U . . .
C40 C 0.2504(2) 0.73694(14) 0.51635(10) 0.0475(6) Uani 1 1 d . . . . .
H40 H 0.1871 0.7568 0.4916 0.057 Uiso 1 1 calc R U . . .
C41 C 0.2378(2) 0.71297(15) 0.57214(10) 0.0492(6) Uani 1 1 d . . . . .
H41 H 0.1658 0.7164 0.5857 0.059 Uiso 1 1 calc R U . . .
C42 C 0.32974(18) 0.68394(13) 0.60836(9) 0.0405(5) Uani 1 1 d . . . . .
H42 H 0.3203 0.6671 0.6465 0.049 Uiso 1 1 calc R U . . .
C43 C 0.22338(18) 0.64788(13) 0.77037(11) 0.0412(5) Uani 1 1 d . . . . .
H43A H 0.2012 0.6388 0.8099 0.049 Uiso 1 1 calc R U . . .
H43B H 0.2250 0.6031 0.7491 0.049 Uiso 1 1 calc R U . . .
C44 C 0.14075(19) 0.69741(12) 0.73573(12) 0.0443(6) Uani 1 1 d . . . . .
H44A H 0.0625 0.6924 0.7458 0.053 Uiso 0.678(7) 1 calc R U P A 1
H44B H 0.1391 0.6920 0.6924 0.053 Uiso 0.678(7) 1 calc R U P A 1
H44C H 0.1230 0.6813 0.6942 0.053 Uiso 0.322(7) 1 calc R U P A 2
H44D H 0.0686 0.6983 0.7530 0.053 Uiso 0.322(7) 1 calc R U P A 2
C46 C 0.3198(2) 0.75470(12) 0.76146(13) 0.0492(6) Uani 1 1 d . . . . .
H46A H 0.3448 0.7648 0.7227 0.059 Uiso 0.678(7) 1 calc R U P A 1
H46B H 0.3641 0.7842 0.7922 0.059 Uiso 0.678(7) 1 calc R U P A 1
H46C H 0.3680 0.7675 0.7311 0.059 Uiso 0.322(7) 1 calc R U P A 2
H46D H 0.3434 0.7835 0.7971 0.059 Uiso 0.322(7) 1 calc R U P A 2
C47 C 0.4101(2) 0.69238(15) 0.91965(11) 0.0500(6) Uani 1 1 d . . . . .
H47A H 0.3359 0.6687 0.9082 0.060 Uiso 1 1 calc R U . . .
H47B H 0.4064 0.7391 0.9012 0.060 Uiso 1 1 calc R U . . .
C48 C 0.4379(2) 0.69801(17) 0.98635(11) 0.0579(8) Uani 1 1 d . . . . .
H48A H 0.4896 0.7377 0.9980 0.069 Uiso 1 1 calc R U . . .
H48B H 0.3676 0.7036 1.0047 0.069 Uiso 1 1 calc R U . . .
C49 C 0.4959(3) 0.62987(17) 1.00373(11) 0.0653(8) Uani 1 1 d . . . . .
H49A H 0.4392 0.5935 1.0094 0.078 Uiso 1 1 calc R U . . .
H49B H 0.5505 0.6347 1.0408 0.078 Uiso 1 1 calc R U . . .
C50 C 0.5579(3) 0.61246(14) 0.95159(10) 0.0539(7) Uani 1 1 d . . . . .
H50A H 0.6395 0.6255 0.9606 0.065 Uiso 1 1 calc R U . . .
H50B H 0.5527 0.5620 0.9429 0.065 Uiso 1 1 calc R U . . .
C55 C 0.0881(3) 0.59276(17) 0.47482(15) 0.0674(8) Uani 1 1 d . . . . .
C56 C 0.1948(4) 0.55656(19) 0.49094(16) 0.0917(12) Uani 1 1 d . . . . .
H56A H 0.2223 0.5395 0.4550 0.138 Uiso 1 1 calc R U . . .
H56B H 0.1834 0.5172 0.5167 0.138 Uiso 1 1 calc R U . . .
H56C H 0.2514 0.5884 0.5120 0.138 Uiso 1 1 calc R U . . .
Ce1 Ce 0.53151(2) 0.62243(2) 0.79490(2) 0.02407(4) Uani 1 1 d . . . . .
N1 N 0.42343(13) 0.52103(9) 0.75064(7) 0.0281(3) Uani 1 1 d . . . . .
N2 N 0.39265(14) 0.52342(9) 0.80663(7) 0.0277(3) Uani 1 1 d . . . . .
N3 N 0.28742(14) 0.44095(9) 0.75452(7) 0.0298(4) Uani 1 1 d . . . . .
N4 N 0.67061(14) 0.53795(9) 0.84500(7) 0.0301(4) Uani 1 1 d . . . . .
N5 N 0.73046(14) 0.59996(9) 0.84936(7) 0.0299(4) Uani 1 1 d . . . . .
N6 N 0.85025(14) 0.51488(9) 0.88575(7) 0.0318(4) Uani 1 1 d . . . . .
N7 N 0.63873(13) 0.61636(8) 0.70875(7) 0.0271(3) Uani 1 1 d . . . . .
N8 N 0.53461(13) 0.64480(9) 0.68656(7) 0.0265(3) Uani 1 1 d . . . . .
N9 N 0.63259(13) 0.62829(8) 0.61080(7) 0.0270(3) Uani 1 1 d . . . . .
N10 N 0.0052(3) 0.62206(17) 0.46147(16) 0.0870(9) Uani 1 1 d . . . . .
O1 O 0.33498(11) 0.68171(7) 0.77626(6) 0.0328(3) Uani 1 1 d . . . . .
O2 O 0.50176(13) 0.65216(8) 0.90145(6) 0.0380(3) Uani 1 1 d . . . . .
O3 O 0.59697(13) 0.75043(8) 0.79755(6) 0.0378(3) Uani 1 1 d D . . . .
C45 C 0.1970(10) 0.7669(6) 0.7589(4) 0.055(2) Uani 0.678(7) 1 d . . P A 1
H45A H 0.1714 0.8056 0.7315 0.066 Uiso 0.678(7) 1 calc R U P A 1
H45B H 0.1778 0.7782 0.7987 0.066 Uiso 0.678(7) 1 calc R U P A 1
C51 C 0.6422(6) 0.7840(3) 0.8528(2) 0.0408(13) Uani 0.678(7) 1 d D U P A 1
H51A H 0.6954 0.7522 0.8775 0.049 Uiso 0.678(7) 1 calc R U P A 1
H51B H 0.5792 0.7961 0.8752 0.049 Uiso 0.678(7) 1 calc R U P A 1
C52 C 0.7047(5) 0.8493(3) 0.8385(2) 0.0492(11) Uani 0.678(7) 1 d D U P A 1
H52A H 0.6603 0.8914 0.8454 0.059 Uiso 0.678(7) 1 calc R U P A 1
H52B H 0.7808 0.8522 0.8630 0.059 Uiso 0.678(7) 1 calc R U P A 1
C53 C 0.7154(4) 0.8417(2) 0.77467(17) 0.0550(11) Uani 0.678(7) 1 d D U P A 1
H53A H 0.7884 0.8188 0.7697 0.066 Uiso 0.678(7) 1 calc R U P A 1
H53B H 0.7118 0.8876 0.7548 0.066 Uiso 0.678(7) 1 calc R U P A 1
C54 C 0.6148(7) 0.7970(3) 0.7497(3) 0.0610(17) Uani 0.678(7) 1 d D U P A 1
H54A H 0.5462 0.8259 0.7375 0.073 Uiso 0.678(7) 1 calc R U P A 1
H54B H 0.6320 0.7703 0.7148 0.073 Uiso 0.678(7) 1 calc R U P A 1
C45A C 0.190(2) 0.7684(13) 0.7370(7) 0.049(4) Uani 0.322(7) 1 d . . P A 2
H45C H 0.1542 0.7994 0.7637 0.059 Uiso 0.322(7) 1 calc R U P A 2
H45D H 0.1808 0.7892 0.6968 0.059 Uiso 0.322(7) 1 calc R U P A 2
C51A C 0.6168(15) 0.7967(6) 0.8477(5) 0.048(3) Uani 0.322(7) 1 d D U P A 2
H51C H 0.6655 0.7741 0.8813 0.058 Uiso 0.322(7) 1 calc R U P A 2
H51D H 0.5435 0.8103 0.8606 0.058 Uiso 0.322(7) 1 calc R U P A 2
C52A C 0.6755(13) 0.8590(7) 0.8270(5) 0.057(2) Uani 0.322(7) 1 d D U P A 2
H52C H 0.6528 0.9018 0.8463 0.068 Uiso 0.322(7) 1 calc R U P A 2
H52D H 0.7596 0.8538 0.8356 0.068 Uiso 0.322(7) 1 calc R U P A 2
C53A C 0.6365(11) 0.8609(4) 0.7623(4) 0.0620(19) Uani 0.322(7) 1 d D U P A 2
H53C H 0.6900 0.8877 0.7414 0.074 Uiso 0.322(7) 1 calc R U P A 2
H53D H 0.5591 0.8812 0.7531 0.074 Uiso 0.322(7) 1 calc R U P A 2
C54A C 0.6365(16) 0.7839(6) 0.7458(5) 0.055(2) Uani 0.322(7) 1 d D U P A 2
H54C H 0.5834 0.7745 0.7089 0.066 Uiso 0.322(7) 1 calc R U P A 2
H54D H 0.7140 0.7679 0.7408 0.066 Uiso 0.322(7) 1 calc R U P A 2

loop_
_atom_site_aniso_label
_atom_site_aniso_U_11
_atom_site_aniso_U_22
_atom_site_aniso_U_33
_atom_site_aniso_U_23
_atom_site_aniso_U_13
_atom_site_aniso_U_12
C1 0.0307(9) 0.0251(10) 0.0257(9) 0.0014(7) 0.0033(7) 0.0026(8)
C2 0.0283(9) 0.0260(10) 0.0273(9) 0.0045(8) 0.0033(7) 0.0031(7)
C3 0.0403(11) 0.0240(10) 0.0280(10) -0.0005(8) 0.0061(8) 0.0042(8)
C4 0.0493(13) 0.0377(13) 0.0345(11) -0.0056(9) 0.0128(10) -0.0012(10)
C5 0.0629(16) 0.0442(14) 0.0429(13) -0.0044(11) 0.0241(12) 0.0010(12)
C6 0.0763(18) 0.0406(14) 0.0318(12) -0.0064(10) 0.0119(12) 0.0082(12)
C7 0.0629(15) 0.0359(13) 0.0346(12) -0.0081(10) -0.0004(11) 0.0023(11)
C8 0.0446(12) 0.0300(11) 0.0324(11) -0.0021(9) 0.0036(9) 0.0017(9)
C9 0.0301(9) 0.0312(11) 0.0289(10) 0.0069(8) 0.0051(8) 0.0045(8)
C10 0.0440(12) 0.0423(13) 0.0454(13) -0.0005(11) 0.0145(10) -0.0078(10)
C11 0.0502(14) 0.0562(17) 0.0600(17) 0.0086(13) 0.0228(13) -0.0108(12)
C12 0.0496(14) 0.0613(17) 0.0470(14) 0.0180(13) 0.0233(12) 0.0062(12)
C13 0.0646(16) 0.0616(17) 0.0323(12) 0.0039(11) 0.0140(11) -0.0012(13)
C14 0.0557(14) 0.0503(15) 0.0328(12) 0.0028(10) 0.0103(10) -0.0116(12)
C15 0.0309(10) 0.0321(11) 0.0233(9) -0.0007(8) 0.0005(7) 0.0034(8)
C16 0.0289(9) 0.0352(11) 0.0222(9) -0.0036(8) 0.0029(7) 0.0004(8)
C17 0.0363(10) 0.0316(11) 0.0297(10) -0.0012(8) 0.0026(8) 0.0027(8)
C18 0.0472(14) 0.0356(14) 0.0620(16) 0.0037(11) -0.0108(12) 0.0001(10)
C19 0.0617(17) 0.0421(16) 0.074(2) -0.0029(13) -0.0083(15) -0.0130(13)
C20 0.0777(19) 0.0301(13) 0.0515(15) -0.0014(11) 0.0152(14) -0.0005(12)
C21 0.0690(17) 0.0355(14) 0.0464(14) 0.0051(11) 0.0117(12) 0.0157(12)
C22 0.0434(12) 0.0423(14) 0.0359(11) 0.0005(10) 0.0025(9) 0.0088(10)
C23 0.0303(10) 0.0404(13) 0.0328(10) -0.0093(9) 0.0110(8) -0.0039(9)
C24 0.0297(10) 0.0617(16) 0.0375(12) -0.0066(11) 0.0071(9) -0.0074(10)
C25 0.0349(12) 0.080(2) 0.0518(15) -0.0198(14) 0.0090(11) -0.0159(12)
C26 0.0401(14) 0.065(2) 0.086(2) -0.0314(17) 0.0262(14) -0.0213(13)
C27 0.0559(16) 0.0405(15) 0.095(2) -0.0099(14) 0.0388(16) -0.0064(12)
C28 0.0399(12) 0.0415(14) 0.0583(15) -0.0049(11) 0.0175(11) -0.0019(10)
C29 0.0269(9) 0.0266(10) 0.0254(9) -0.0029(7) 0.0039(7) 0.0001(7)
C30 0.0289(9) 0.0259(10) 0.0224(9) -0.0015(7) 0.0040(7) -0.0007(7)
C31 0.0284(9) 0.0311(11) 0.0322(10) -0.0092(8) 0.0026(8) 0.0025(8)
C32 0.0389(12) 0.0504(15) 0.0375(12) -0.0085(10) 0.0007(9) 0.0124(10)
C33 0.0449(14) 0.0641(18) 0.0539(15) -0.0167(13) -0.0123(12) 0.0223(12)
C34 0.0332(12) 0.0686(19) 0.076(2) -0.0306(16) -0.0013(12) 0.0160(12)
C35 0.0408(13) 0.0695(19) 0.0627(17) -0.0218(14) 0.0187(12) 0.0080(12)
C36 0.0366(11) 0.0479(14) 0.0427(13) -0.0084(11) 0.0111(10) 0.0053(10)
C37 0.0305(9) 0.0312(11) 0.0228(9) -0.0019(8) 0.0004(7) 0.0011(8)
C38 0.0357(11) 0.0440(13) 0.0274(10) 0.0032(9) 0.0030(8) 0.0041(9)
C39 0.0469(13) 0.0567(16) 0.0276(11) 0.0091(10) -0.0003(9) 0.0049(11)
C40 0.0415(12) 0.0599(16) 0.0372(12) 0.0044(11) -0.0079(10) 0.0155(11)
C41 0.0336(11) 0.0759(19) 0.0375(12) -0.0002(12) 0.0030(9) 0.0129(11)
C42 0.0339(11) 0.0614(16) 0.0259(10) 0.0018(10) 0.0029(8) 0.0053(10)
C43 0.0309(11) 0.0407(13) 0.0506(14) 0.0074(11) 0.0017(10) -0.0021(9)
C44 0.0322(11) 0.0399(13) 0.0600(15) 0.0079(11) 0.0041(10) 0.0078(10)
C46 0.0467(13) 0.0313(13) 0.0669(17) 0.0031(11) -0.0006(12) 0.0027(10)
C47 0.0381(12) 0.0740(19) 0.0403(13) -0.0117(12) 0.0136(10) -0.0025(12)
C48 0.0424(13) 0.094(2) 0.0401(13) -0.0232(14) 0.0148(11) -0.0141(14)
C49 0.083(2) 0.085(2) 0.0286(12) -0.0006(13) 0.0114(13) -0.0218(18)
C50 0.0752(18) 0.0566(17) 0.0279(11) 0.0004(11) 0.0006(11) -0.0020(13)
C55 0.085(2) 0.0518(18) 0.067(2) 0.0030(15) 0.0154(18) -0.0131(17)
C56 0.128(3) 0.063(2) 0.078(2) 0.0002(18) -0.007(2) 0.027(2)
Ce1 0.02489(5) 0.02777(6) 0.01936(5) 0.00105(4) 0.00257(4) 0.00066(4)
N1 0.0307(8) 0.0306(9) 0.0236(8) 0.0008(7) 0.0058(6) -0.0001(7)
N2 0.0305(8) 0.0293(9) 0.0234(8) 0.0017(6) 0.0044(6) 0.0003(7)
N3 0.0336(9) 0.0263(9) 0.0297(8) 0.0017(7) 0.0052(7) 0.0000(7)
N4 0.0304(8) 0.0294(9) 0.0287(8) 0.0025(7) -0.0021(7) -0.0017(7)
N5 0.0302(8) 0.0304(9) 0.0280(8) 0.0006(7) 0.0003(7) -0.0024(7)
N6 0.0286(8) 0.0372(10) 0.0285(9) -0.0017(7) 0.0002(7) 0.0009(7)
N7 0.0261(7) 0.0309(9) 0.0239(8) 0.0010(6) 0.0021(6) 0.0031(6)
N8 0.0262(7) 0.0316(9) 0.0214(7) 0.0016(6) 0.0028(6) 0.0036(6)
N9 0.0267(7) 0.0306(9) 0.0239(8) -0.0022(7) 0.0045(6) -0.0001(7)
N10 0.0654(18) 0.084(2) 0.112(3) -0.0069(18) 0.0149(18) -0.0140(16)
O1 0.0294(7) 0.0306(8) 0.0381(8) 0.0022(6) 0.0043(6) 0.0022(6)
O2 0.0434(8) 0.0470(9) 0.0243(7) -0.0017(6) 0.0069(6) -0.0001(7)
O3 0.0478(9) 0.0336(8) 0.0313(8) 0.0031(6) 0.0037(6) -0.0064(7)
C45 0.043(3) 0.031(3) 0.089(6) 0.007(4) 0.005(5) 0.008(2)
C51 0.051(3) 0.036(2) 0.037(2) -0.0076(16) 0.0113(17) -0.0058(19)
C52 0.057(3) 0.041(2) 0.0490(19) 0.0014(15) 0.0071(16) -0.0098(18)
C53 0.076(2) 0.043(2) 0.0481(18) 0.0027(14) 0.0152(15) -0.0136(18)
C54 0.087(3) 0.046(3) 0.048(2) 0.014(2) 0.004(2) -0.018(2)
C45A 0.034(5) 0.049(7) 0.061(9) 0.027(8) -0.005(7) 0.006(4)
C51A 0.069(5) 0.034(4) 0.043(4) -0.008(3) 0.012(4) -0.004(4)
C52A 0.078(4) 0.040(3) 0.051(3) -0.001(2) 0.008(3) -0.010(3)
C53A 0.089(4) 0.045(3) 0.051(3) 0.001(2) 0.007(3) -0.014(3)
C54A 0.089(5) 0.044(3) 0.036(4) 0.006(3) 0.022(4) -0.018(3)

loop_
_atom_type_symbol
_atom_type_description
_atom_type_scat_dispersion_real
_atom_type_scat_dispersion_imag
_atom_type_scat_source
C C 0.0033 0.0016 'International Tables Vol C Tables 4.2.6.8 and 6.1.1.4'
H H 0.0000 0.0000 'International Tables Vol C Tables 4.2.6.8 and 6.1.1.4'
Ce Ce -0.2486 2.6331 'International Tables Vol C Tables 4.2.6.8 and 6.1.1.4'
N N 0.0061 0.0033 'International Tables Vol C Tables 4.2.6.8 and 6.1.1.4'
O O 0.0106 0.0060 'International Tables Vol C Tables 4.2.6.8 and 6.1.1.4'

loop_
_geom_angle_atom_site_label_1
_geom_angle_atom_site_label_2
_geom_angle_atom_site_label_3
_geom_angle
_geom_angle_site_symmetry_1
_geom_angle_site_symmetry_3
_geom_angle_publ_flag
N1 C1 N3 112.91(17) . . ?
N1 C1 C3 122.34(17) . . ?
N3 C1 C3 124.75(18) . . ?
N2 C2 N3 113.40(17) . . ?
N2 C2 C9 123.12(18) . . ?
N3 C2 C9 123.47(18) . . ?
C8 C3 C4 119.02(19) . . ?
C8 C3 C1 120.74(19) . . ?
C4 C3 C1 120.22(19) . . ?
C5 C4 C3 120.3(2) . . ?
C6 C5 C4 120.4(2) . . ?
C5 C6 C7 119.8(2) . . ?
C6 C7 C8 120.3(2) . . ?
C7 C8 C3 120.1(2) . . ?
C10 C9 C14 118.6(2) . . ?
C10 C9 C2 120.48(19) . . ?
C14 C9 C2 120.89(19) . . ?
C9 C10 C11 120.2(2) . . ?
C12 C11 C10 120.6(2) . . ?
C11 C12 C13 119.6(2) . . ?
C12 C13 C14 120.3(2) . . ?
C9 C14 C13 120.6(2) . . ?
N4 C15 N6 113.10(18) . . ?
N4 C15 C17 122.84(18) . . ?
N6 C15 C17 124.04(18) . . ?
N5 C16 N6 113.49(18) . . ?
N5 C16 C23 123.12(19) . . ?
N6 C16 C23 123.39(18) . . ?
C18 C17 C22 118.5(2) . . ?
C18 C17 C15 121.04(19) . . ?
C22 C17 C15 120.4(2) . . ?
C17 C18 C19 120.1(2) . . ?
C20 C19 C18 120.8(3) . . ?
C19 C20 C21 119.3(2) . . ?
C20 C21 C22 120.5(2) . . ?
C21 C22 C17 120.7(2) . . ?
C28 C23 C24 119.5(2) . . ?
C28 C23 C16 120.8(2) . . ?
C24 C23 C16 119.7(2) . . ?
C25 C24 C23 120.2(3) . . ?
C26 C25 C24 120.3(3) . . ?
C25 C26 C27 120.6(2) . . ?
C26 C27 C28 119.7(3) . . ?
C23 C28 C27 119.6(3) . . ?
N7 C29 N9 112.79(16) . . ?
N7 C29 C31 122.20(17) . . ?
N9 C29 C31 125.01(17) . . ?
N8 C30 N9 113.03(16) . . ?
N8 C30 C37 121.64(17) . . ?
N9 C30 C37 125.33(17) . . ?
C36 C31 C32 118.73(19) . . ?
C36 C31 C29 120.97(19) . . ?
C32 C31 C29 120.28(18) . . ?
C33 C32 C31 120.4(2) . . ?
C34 C33 C32 120.5(3) . . ?
C35 C34 C33 119.6(2) . . ?
C34 C35 C36 120.8(2) . . ?
C31 C36 C35 120.0(2) . . ?
C38 C37 C42 118.62(18) . . ?
C38 C37 C30 121.08(18) . . ?
C42 C37 C30 120.29(18) . . ?
C39 C38 C37 120.5(2) . . ?
C40 C39 C38 120.4(2) . . ?
C39 C40 C41 119.9(2) . . ?
C40 C41 C42 120.3(2) . . ?
C41 C42 C37 120.4(2) . . ?
O1 C43 C44 106.03(18) . . ?
C45A C44 C43 110.5(8) . . ?
C43 C44 C45 98.8(4) . . ?
O1 C46 C45 104.7(5) . . ?
O1 C46 C45A 109.0(9) . . ?
O2 C47 C48 105.4(2) . . ?
C49 C48 C47 103.1(2) . . ?
C48 C49 C50 103.8(2) . . ?
O2 C50 C49 106.4(2) . . ?
N10 C55 C56 178.7(4) . . ?
N1 Ce1 N4 86.57(5) . . ?
N1 Ce1 N7 86.19(5) . . ?
N4 Ce1 N7 87.27(5) . . ?
N1 Ce1 N8 79.28(5) . . ?
N4 Ce1 N8 117.58(5) . . ?
N7 Ce1 N8 31.89(5) . . ?
N1 Ce1 N5 117.08(5) . . ?
N4 Ce1 N5 32.05(5) . . ?
N7 Ce1 N5 80.50(5) . . ?
N8 Ce1 N5 111.44(5) . . ?
N1 Ce1 N2 31.82(5) . . ?
N4 Ce1 N2 81.77(5) . . ?
N7 Ce1 N2 117.18(5) . . ?
N8 Ce1 N2 109.41(5) . . ?
N5 Ce1 N2 112.79(5) . . ?
N1 Ce1 O1 83.12(5) . . ?
N4 Ce1 O1 153.39(5) . . ?
N7 Ce1 O1 116.30(5) . . ?
N8 Ce1 O1 84.49(5) . . ?
N5 Ce1 O1 155.62(5) . . ?
N2 Ce1 O1 76.55(5) . . ?
N1 Ce1 O2 115.38(5) . . ?
N4 Ce1 O2 83.27(5) . . ?
N7 Ce1 O2 155.72(5) . . ?
N8 Ce1 O2 156.21(5) . . ?
N5 Ce1 O2 79.63(5) . . ?
N2 Ce1 O2 83.56(5) . . ?
O1 Ce1 O2 79.18(5) . . ?
N1 Ce1 O3 154.23(5) . . ?
N4 Ce1 O3 116.05(5) . . ?
N7 Ce1 O3 82.96(5) . . ?
N8 Ce1 O3 79.18(5) . . ?
N5 Ce1 O3 84.08(5) . . ?
N2 Ce1 O3 154.79(5) . . ?
O1 Ce1 O3 80.90(5) . . ?
O2 Ce1 O3 81.23(5) . . ?
C1 N1 N2 106.20(15) . . ?
C1 N1 Ce1 172.89(13) . . ?
N2 N1 Ce1 77.63(10) . . ?
C2 N2 N1 105.33(15) . . ?
C2 N2 Ce1 172.85(13) . . ?
N1 N2 Ce1 70.55(9) . . ?
C1 N3 C2 102.15(16) . . ?
C15 N4 N5 105.88(16) . . ?
C15 N4 Ce1 174.68(14) . . ?
N5 N4 Ce1 76.46(10) . . ?
C16 N5 N4 105.14(16) . . ?
C16 N5 Ce1 173.45(14) . . ?
N4 N5 Ce1 71.48(9) . . ?
C16 N6 C15 102.37(16) . . ?
C29 N7 N8 106.04(15) . . ?
C29 N7 Ce1 175.15(13) . . ?
N8 N7 Ce1 74.91(9) . . ?
C30 N8 N7 105.71(15) . . ?
C30 N8 Ce1 174.76(14) . . ?
N7 N8 Ce1 73.19(9) . . ?
C29 N9 C30 102.42(15) . . ?
C46 O1 C43 109.31(16) . . ?
C46 O1 Ce1 123.14(13) . . ?
C43 O1 Ce1 127.02(12) . . ?
C47 O2 C50 109.40(18) . . ?
C47 O2 Ce1 127.16(13) . . ?
C50 O2 Ce1 121.16(14) . . ?
C51 O3 C54 107.7(3) . . ?
C51A O3 C54A 109.3(7) . . ?
C51A O3 Ce1 128.5(5) . . ?
C51 O3 Ce1 121.2(2) . . ?
C54 O3 Ce1 130.3(3) . . ?
C54A O3 Ce1 121.7(4) . . ?
C46 C45 C44 104.4(7) . . ?
O3 C51 C52 108.2(4) . . ?
C53 C52 C51 104.0(4) . . ?
C52 C53 C54 104.5(4) . . ?
O3 C54 C53 105.1(4) . . ?
C44 C45A C46 102.2(13) . . ?
O3 C51A C52A 105.9(8) . . ?
C53A C52A C51A 104.1(8) . . ?
C52A C53A C54A 102.1(7) . . ?
O3 C54A C53A 102.4(8) . . ?

loop_
_geom_bond_atom_site_label_1
_geom_bond_atom_site_label_2
_geom_bond_distance
_geom_bond_site_symmetry_2
_geom_bond_publ_flag
C1 N1 1.334(2) . ?
C1 N3 1.351(2) . ?
C1 C3 1.470(3) . ?
C2 N2 1.334(2) . ?
C2 N3 1.352(2) . ?
C2 C9 1.474(3) . ?
C3 C8 1.392(3) . ?
C3 C4 1.394(3) . ?
C4 C5 1.387(3) . ?
C5 C6 1.375(4) . ?
C6 C7 1.384(4) . ?
C7 C8 1.389(3) . ?
C9 C10 1.380(3) . ?
C9 C14 1.382(3) . ?
C10 C11 1.388(3) . ?
C11 C12 1.367(4) . ?
C12 C13 1.367(4) . ?
C13 C14 1.386(3) . ?
C15 N4 1.334(2) . ?
C15 N6 1.345(2) . ?
C15 C17 1.467(3) . ?
C16 N5 1.336(2) . ?
C16 N6 1.345(3) . ?
C16 C23 1.468(3) . ?
C17 C18 1.382(3) . ?
C17 C22 1.387(3) . ?
C18 C19 1.388(3) . ?
C19 C20 1.369(4) . ?
C20 C21 1.369(4) . ?
C21 C22 1.380(3) . ?
C23 C28 1.390(3) . ?
C23 C24 1.391(3) . ?
C24 C25 1.376(3) . ?
C25 C26 1.365(4) . ?
C26 C27 1.381(4) . ?
C27 C28 1.394(3) . ?
C29 N7 1.334(2) . ?
C29 N9 1.349(2) . ?
C29 C31 1.473(3) . ?
C30 N8 1.333(2) . ?
C30 N9 1.350(2) . ?
C30 C37 1.464(3) . ?
C31 C36 1.389(3) . ?
C31 C32 1.390(3) . ?
C32 C33 1.387(3) . ?
C33 C34 1.373(4) . ?
C34 C35 1.369(4) . ?
C35 C36 1.391(3) . ?
C37 C38 1.392(3) . ?
C37 C42 1.397(3) . ?
C38 C39 1.383(3) . ?
C39 C40 1.377(3) . ?
C40 C41 1.381(3) . ?
C41 C42 1.383(3) . ?
C43 O1 1.460(2) . ?
C43 C44 1.503(3) . ?
C44 C45A 1.48(3) . ?
C44 C45 1.551(12) . ?
C46 O1 1.448(3) . ?
C46 C45 1.465(12) . ?
C46 C45A 1.58(2) . ?
C47 O2 1.441(3) . ?
C47 C48 1.512(3) . ?
C48 C49 1.504(4) . ?
C49 C50 1.522(4) . ?
C50 O2 1.452(3) . ?
C55 N10 1.133(4) . ?
C55 C56 1.442(5) . ?
Ce1 N1 2.4650(17) . ?
Ce1 N4 2.4700(16) . ?
Ce1 N7 2.4908(16) . ?
Ce1 N8 2.5123(15) . ?
Ce1 N5 2.5324(16) . ?
Ce1 N2 2.5535(16) . ?
Ce1 O1 2.5680(13) . ?
Ce1 O2 2.5690(14) . ?
Ce1 O3 2.5773(15) . ?
N1 N2 1.378(2) . ?
N4 N5 1.382(2) . ?
N7 N8 1.375(2) . ?
O3 C51A 1.441(12) . ?
O3 C51 1.447(6) . ?
O3 C54 1.450(6) . ?
O3 C54A 1.478(11) . ?
C51 C52 1.516(6) . ?
C52 C53 1.487(6) . ?
C53 C54 1.510(7) . ?
C51A C52A 1.494(11) . ?
C52A C53A 1.481(10) . ?
C53A C54A 1.527(12) . ?
